data_7236380
loop_
_publ_author_name
'Xu, Yuangang'
'Shen, Cheng'
'Lin, Qiuhan'
'Wang, Pengcheng'
'Jiang, Chao'
'Lu, Ming'

_publ_section_title
;
 1-Nitro-2-trinitromethyl substituted imidazoles: a new family of high
 performance energetic materials
;
_journal_issue 45
_journal_name_full 'Journal of Materials Chemistry A'
_journal_page_first 17791
_journal_paper_doi 10.1039/C6TA08831G
_journal_volume 4
_journal_year 2016
_chemical_formula_sum 'C6 H8 N4 O6'
_chemical_formula_weight 232.16
_space_group_IT_number 14
_space_group_name_Hall '-P 2ybc'
_space_group_name_H-M_alt 'P 1 21/c 1'
_symmetry_cell_setting monoclinic
_symmetry_space_group_name_H-M 'P 1 21/c 1'
_atom_sites_solution_hydrogens geom
_atom_sites_solution_primary direct
_atom_sites_solution_secondary difmap
_audit_creation_method SHELXL-97
_audit_update_record
;
2016-10-26 deposited with the CCDC.
2016-10-27 downloaded from the CCDC.
;
_cell_angle_alpha 90.00
_cell_angle_beta 106.10(3)
_cell_angle_gamma 90.00
_cell_formula_units_Z 4
_cell_length_a 10.125(2)
_cell_length_b 8.3450(17)
_cell_length_c 10.583(2)
_cell_measurement_reflns_used 25
_cell_measurement_temperature 293(2)
_cell_measurement_theta_max 13
_cell_measurement_theta_min 9
_cell_volume 859.1(3)
_computing_structure_refinement 'SHELXL-97 (Sheldrick, 1997)'
_computing_structure_solution 'SHELXS-97 (Sheldrick, 1990)'
_diffrn_ambient_temperature 293(2)
_diffrn_measured_fraction_theta_full 0.999
_diffrn_measured_fraction_theta_max 0.999
_diffrn_measurement_device_type 'Nonius CAD4'
_diffrn_measurement_method \w/2\q
_diffrn_radiation_monochromator graphite
_diffrn_radiation_source 'fine-focus sealed tube'
_diffrn_radiation_type MoK\a
_diffrn_radiation_wavelength 0.71073
_diffrn_reflns_av_R_equivalents 0.0312
_diffrn_reflns_av_sigmaI/netI 0.0463
_diffrn_reflns_limit_h_max 12
_diffrn_reflns_limit_h_min 0
_diffrn_reflns_limit_k_max 10
_diffrn_reflns_limit_k_min 0
_diffrn_reflns_limit_l_max 12
_diffrn_reflns_limit_l_min -12
_diffrn_reflns_number 1669
_diffrn_reflns_theta_full 25.38
_diffrn_reflns_theta_max 25.38
_diffrn_reflns_theta_min 2.09
_diffrn_standards_decay_% 1
_diffrn_standards_interval_count 200
_diffrn_standards_interval_time 2h
_diffrn_standards_number 3
_exptl_absorpt_coefficient_mu 0.162
_exptl_absorpt_correction_T_max 0.9840
_exptl_absorpt_correction_T_min 0.9684
_exptl_absorpt_correction_type psi-scan
_exptl_crystal_density_diffrn 1.795
_exptl_crystal_density_method 'not measured'
_exptl_crystal_description plate
_exptl_crystal_F_000 480
_exptl_crystal_size_max 0.20
_exptl_crystal_size_mid 0.10
_exptl_crystal_size_min 0.10
_refine_diff_density_max 0.256
_refine_diff_density_min -0.351
_refine_diff_density_rms 0.078
_refine_ls_extinction_method none
_refine_ls_goodness_of_fit_ref 1.000
_refine_ls_hydrogen_treatment constr
_refine_ls_matrix_type full
_refine_ls_number_parameters 145
_refine_ls_number_reflns 1577
_refine_ls_number_restraints 0
_refine_ls_restrained_S_all 1.000
_refine_ls_R_factor_all 0.0708
_refine_ls_R_factor_gt 0.0492
_refine_ls_shift/su_max 0.000
_refine_ls_shift/su_mean 0.000
_refine_ls_structure_factor_coef Fsqd
_refine_ls_weighting_details 'calc w=1/[\s^2^(Fo^2^)+(0.0900P)^2^+0.0000P] where P=(Fo^2^+2Fc^2^)/3'
_refine_ls_weighting_scheme calc
_refine_ls_wR_factor_gt 0.1269
_refine_ls_wR_factor_ref 0.1433
_reflns_number_gt 1176
_reflns_number_total 1577
_reflns_threshold_expression >2sigma(I)
_cod_data_source_file c6ta08831g2.cif
_cod_data_source_block x
_cod_depositor_comments
;
The following automatic conversions were performed:

data item '_symmetry_cell_setting' value 'Monoclinic' was changed to
'monoclinic' in accordance with the
/home/saulius/struct/COD-crude-data/automatic-downloads/DataCite-retrospective/RSC/depositions/lib/dictionaries/cif_core.dic
dictionary named 'cif_core.dic' version 2.4.2 last updated on
2011-04-26.

Automatic conversion script
Id: cif_fix_values 6909 2019-04-08 15:41:33Z antanas 
;
_cod_original_sg_symbol_H-M P21/C
_cod_database_code 7236380

loop_
_symmetry_equiv_pos_as_xyz
'x, y, z'
'-x, y+1/2, -z+1/2'
'-x, -y, -z'
'x, -y-1/2, z-1/2'

loop_
_atom_site_label
_atom_site_type_symbol
_atom_site_fract_x
_atom_site_fract_y
_atom_site_fract_z
_atom_site_U_iso_or_equiv
_atom_site_adp_type
_atom_site_occupancy
_atom_site_symmetry_multiplicity
_atom_site_calc_flag
_atom_site_refinement_flags
O1 O 0.06440(18) 0.1554(2) 0.56135(18) 0.0321(5) Uani 1 1 d .
N1 N 0.3091(2) 0.1282(3) 0.5991(2) 0.0274(5) Uani 1 1 d .
H1A H 0.3141 0.1737 0.5277 0.033 Uiso 1 1 calc R
C1 C 0.0568(3) 0.3109(4) 0.6166(3) 0.0361(7) Uani 1 1 d .
H1B H -0.0313 0.3595 0.5741 0.043 Uiso 1 1 calc R
H1C H 0.1284 0.3791 0.6013 0.043 Uiso 1 1 calc R
O2 O 0.20609(19) 0.2305(3) 0.82383(17) 0.0401(6) Uani 1 1 d .
N2 N 0.3681(2) 0.0466(3) 0.8022(2) 0.0298(6) Uani 1 1 d .
H2A H 0.4180 0.0017 0.8723 0.036 Uiso 1 1 calc R
C2 C 0.1812(3) 0.0699(3) 0.6242(3) 0.0289(6) Uani 1 1 d .
H2B H 0.1676 -0.0423 0.5964 0.035 Uiso 1 1 calc R
N3 N 0.6590(2) 0.0998(3) 0.8310(2) 0.0295(5) Uani 1 1 d .
O3 O 0.7698(2) 0.1679(3) 0.8502(2) 0.0431(6) Uani 1 1 d .
C3 C 0.2233(3) 0.0756(4) 0.7744(3) 0.0315(6) Uani 1 1 d .
H3A H 0.1771 -0.0075 0.8119 0.038 Uiso 1 1 calc R
N4 N 0.5998(2) 0.1586(3) 0.5981(2) 0.0303(6) Uani 1 1 d .
O4 O 0.6311(2) 0.0113(3) 0.91439(19) 0.0419(6) Uani 1 1 d .
C4 C 0.0738(3) 0.2974(4) 0.7615(3) 0.0413(8) Uani 1 1 d .
H4A H 0.0659 0.4025 0.7979 0.050 Uiso 1 1 calc R
H4B H 0.0023 0.2293 0.7772 0.050 Uiso 1 1 calc R
O5 O 0.7216(2) 0.1524(3) 0.6010(2) 0.0496(6) Uani 1 1 d .
C5 C 0.4145(3) 0.1003(3) 0.7020(2) 0.0250(6) Uani 1 1 d .
O6 O 0.5093(2) 0.1892(3) 0.49440(19) 0.0396(5) Uani 1 1 d .
C6 C 0.5561(3) 0.1224(3) 0.7098(2) 0.0276(6) Uani 1 1 d .

loop_
_atom_site_aniso_label
_atom_site_aniso_U_11
_atom_site_aniso_U_22
_atom_site_aniso_U_33
_atom_site_aniso_U_23
_atom_site_aniso_U_13
_atom_site_aniso_U_12
O1 0.0231(10) 0.0402(11) 0.0293(10) -0.0047(8) 0.0010(8) -0.0011(8)
N1 0.0262(12) 0.0351(13) 0.0205(11) 0.0033(9) 0.0058(9) -0.0014(9)
C1 0.0291(15) 0.0384(17) 0.0356(15) -0.0042(13) 0.0002(12) 0.0039(12)
O2 0.0318(11) 0.0579(14) 0.0266(10) -0.0103(9) 0.0015(8) 0.0103(10)
N2 0.0246(11) 0.0364(13) 0.0270(11) 0.0109(10) 0.0050(9) 0.0034(10)
C2 0.0258(14) 0.0307(14) 0.0288(14) -0.0030(11) 0.0053(11) -0.0022(11)
N3 0.0252(12) 0.0341(13) 0.0270(12) -0.0008(10) 0.0037(10) 0.0058(10)
O3 0.0270(11) 0.0551(14) 0.0412(12) -0.0038(10) -0.0002(9) -0.0063(10)
C3 0.0262(14) 0.0403(16) 0.0289(14) 0.0047(12) 0.0093(11) -0.0020(12)
N4 0.0283(13) 0.0345(13) 0.0282(12) 0.0008(10) 0.0078(10) -0.0025(10)
O4 0.0386(12) 0.0523(13) 0.0318(11) 0.0154(10) 0.0050(9) 0.0087(10)
C4 0.0312(16) 0.0527(19) 0.0362(16) -0.0064(14) 0.0028(13) 0.0121(14)
O5 0.0292(12) 0.0794(18) 0.0436(12) 0.0003(11) 0.0160(10) -0.0003(11)
C5 0.0277(14) 0.0220(13) 0.0248(13) 0.0007(10) 0.0065(11) 0.0002(10)
O6 0.0358(11) 0.0548(13) 0.0275(10) 0.0116(9) 0.0074(9) 0.0019(10)
C6 0.0264(14) 0.0310(14) 0.0246(13) 0.0014(11) 0.0058(11) 0.0014(11)

loop_
_atom_type_symbol
_atom_type_description
_atom_type_scat_dispersion_real
_atom_type_scat_dispersion_imag
_atom_type_scat_source
C C 0.0033 0.0016 'International Tables Vol C Tables 4.2.6.8 and 6.1.1.4'
H H 0.0000 0.0000 'International Tables Vol C Tables 4.2.6.8 and 6.1.1.4'
N N 0.0061 0.0033 'International Tables Vol C Tables 4.2.6.8 and 6.1.1.4'
O O 0.0106 0.0060 'International Tables Vol C Tables 4.2.6.8 and 6.1.1.4'

loop_
_geom_angle_atom_site_label_1
_geom_angle_atom_site_label_2
_geom_angle_atom_site_label_3
_geom_angle
C2 O1 C1 113.9(2)
C5 N1 C2 110.1(2)
C5 N1 H1A 124.9
C2 N1 H1A 124.9
O1 C1 C4 110.2(2)
O1 C1 H1B 109.6
C4 C1 H1B 109.6
O1 C1 H1C 109.6
C4 C1 H1C 109.6
H1B C1 H1C 108.1
C3 O2 C4 112.3(2)
C5 N2 C3 110.0(2)
C5 N2 H2A 125.0
C3 N2 H2A 125.0
O1 C2 N1 114.8(2)
O1 C2 C3 116.0(2)
N1 C2 C3 99.9(2)
O1 C2 H2B 108.5
N1 C2 H2B 108.5
C3 C2 H2B 108.5
O3 N3 O4 122.5(2)
O3 N3 C6 119.8(2)
O4 N3 C6 117.7(2)
O2 C3 N2 107.4(2)
O2 C3 C2 112.5(2)
N2 C3 C2 100.5(2)
O2 C3 H3A 111.9
N2 C3 H3A 111.9
C2 C3 H3A 111.9
O5 N4 O6 121.3(2)
O5 N4 C6 121.3(2)
O6 N4 C6 117.3(2)
O2 C4 C1 109.1(2)
O2 C4 H4A 109.9
C1 C4 H4A 109.9
O2 C4 H4B 109.9
C1 C4 H4B 109.9
H4A C4 H4B 108.3
N1 C5 N2 109.2(2)
N1 C5 C6 126.7(2)
N2 C5 C6 124.2(2)
N4 C6 N3 117.6(2)
N4 C6 C5 121.7(2)
N3 C6 C5 120.6(2)

loop_
_geom_bond_atom_site_label_1
_geom_bond_atom_site_label_2
_geom_bond_distance
O1 C2 1.383(3)
O1 C1 1.434(3)
N1 C5 1.317(3)
N1 C2 1.475(3)
N1 H1A 0.8600
C1 C4 1.499(4)
C1 H1B 0.9700
C1 H1C 0.9700
O2 C3 1.424(4)
O2 C4 1.432(3)
N2 C5 1.350(3)
N2 C3 1.433(3)
N2 H2A 0.8600
C2 C3 1.527(4)
C2 H2B 0.9800
N3 O3 1.223(3)
N3 O4 1.243(3)
N3 C6 1.423(3)
C3 H3A 0.9800
N4 O5 1.226(3)
N4 O6 1.246(3)
N4 C6 1.405(3)
C4 H4A 0.9700
C4 H4B 0.9700
C5 C6 1.425(4)

loop_
_geom_torsion_atom_site_label_1
_geom_torsion_atom_site_label_2
_geom_torsion_atom_site_label_3
_geom_torsion_atom_site_label_4
_geom_torsion
C2 O1 C1 C4 -53.4(3)
C1 O1 C2 N1 -72.7(3)
C1 O1 C2 C3 43.1(3)
C5 N1 C2 O1 149.3(2)
C5 N1 C2 C3 24.5(3)
C4 O2 C3 N2 158.1(2)
C4 O2 C3 C2 48.4(3)
C5 N2 C3 O2 -89.3(3)
C5 N2 C3 C2 28.5(3)
O1 C2 C3 O2 -40.1(3)
N1 C2 C3 O2 83.9(2)
O1 C2 C3 N2 -154.1(2)
N1 C2 C3 N2 -30.1(3)
C3 O2 C4 C1 -59.7(3)
O1 C1 C4 O2 61.2(3)
C2 N1 C5 N2 -7.9(3)
C2 N1 C5 C6 172.3(2)
C3 N2 C5 N1 -14.2(3)
C3 N2 C5 C6 165.7(3)
O5 N4 C6 N3 8.5(4)
O6 N4 C6 N3 -175.1(2)
O5 N4 C6 C5 -168.3(3)
O6 N4 C6 C5 8.1(4)
O3 N3 C6 N4 27.9(4)
O4 N3 C6 N4 -152.7(2)
O3 N3 C6 C5 -155.2(2)
O4 N3 C6 C5 24.1(4)
N1 C5 C6 N4 -8.5(4)
N2 C5 C6 N4 171.7(3)
N1 C5 C6 N3 174.8(2)
N2 C5 C6 N3 -5.0(4)
